data_1541258
loop_
_publ_author_name
'Morosov, I.'
'Troyanov, S.I.'
'Stiewe, A.'
'Kemnitz, E.'

_publ_section_title
;
 Synthese und Kristallstruktur von Hydrogenselenaten zweiwertiger Metalle
 - M (H Se O4)2 (M= Mg, Mn, Zn) und M (H Se O4)2 . (H2 O) (M= Mn, Cd)
;
_journal_name_full 'Zeitschrift fuer Anorganische und Allgemeine Chemie'
_journal_page_first 135
_journal_page_last 140
_journal_volume 624
_journal_year 1998
_chemical_formula_sum 'H2 Mn O8 Se2'
_chemical_name_systematic 'Mn (H Se O4)2'
_space_group_IT_number 14
_symmetry_space_group_name_Hall '-P 2ybc'
_symmetry_space_group_name_H-M 'P 1 21/c 1'
_cell_angle_alpha 90
_cell_angle_beta 109.91
_cell_angle_gamma 90
_cell_formula_units_Z 4
_cell_length_a 6.873
_cell_length_b 10.4
_cell_length_c 9.879
_cell_volume 663.936
_citation_journal_id_ASTM ZAACAB
_cod_data_source_file Morosov_ZAACAB_1998_1822.cif
_cod_data_source_block H2Mn1O8Se2
_cod_original_cell_volume 663.9359
_cod_original_formula_sum 'H2 Mn1 O8 Se2'
_cod_database_code 1541258

loop_
_symmetry_equiv_pos_as_xyz
x,y,z
-x,y+1/2,-z+1/2
-x,-y,-z
x,-y-1/2,z-1/2

loop_
_atom_site_label
_atom_site_type_symbol
_atom_site_fract_x
_atom_site_fract_y
_atom_site_fract_z
_atom_site_occupancy
_atom_site_U_iso_or_equiv
Se1 Se+6 0.34311 0.08306 0.14843 1 0.0
O7 O-2 0.0698 0.1343 0.6517 1 0.0
O2 O-2 0.5474 -0.0024 0.1784 1 0.0
O6 O-2 -0.2053 0.3233 0.5383 1 0.0
Se2 Se+6 -0.13134 0.18005 0.51455 1 0.0
H2 H+1 -0.31 0.058 0.58 1 0.0
O8 O-2 -0.3292 0.0767 0.5035 1 0.0
O5 O-2 -0.0931 0.1662 0.3625 1 0.0
O3 O-2 0.2013 0.105 -0.0182 1 0.0
O1 O-2 0.2021 0.0305 0.2409 1 0.0
Mn1 Mn+2 -0.1339 0.02834 0.19597 1 0.0
O4 O-2 0.4366 0.2297 0.2166 1 0.0
H1 H+1 0.34 0.264 0.22 1 0.0
